data_2011696
loop_
_publ_author_name
'Parvez, Masood'
'Yadav, Veejendra K.'
'Senthil, Govindaraji'

_publ_section_title
;
 Some Diels--Alder adducts of 6-vinyl-1-oxa-4-thiaspiro[4.5]dec-6-ene
;
_journal_issue 1
_journal_name_full 'Acta Crystallographica Section C'
_journal_page_first 82
_journal_page_last 85
_journal_paper_doi 10.1107/S0108270100013597
_journal_volume 57
_journal_year 2001
_chemical_formula_moiety 'C20 H21 N O3 S'
_chemical_formula_sum 'C20 H21 N O3 S'
_chemical_formula_weight 355.44
_chemical_name_common
;
N-phenylmaleimide adduct of 1-oxa-4-thia-6-vinyl-spiro[4.5]dec-6-ene
;
_chemical_name_systematic
;
2-phenyl-2,3,3a,4,5,5a,6,7,8,9,9a,9b-dodecahydro-1H-benz[e]isoindole-6-spiro-
2'-[1,3]oxathiolane-1,3-dione
;
_space_group_IT_number 4
_symmetry_cell_setting monoclinic
_symmetry_space_group_name_Hall 'P 2yb'
_symmetry_space_group_name_H-M 'P 1 21 1'
_audit_creation_method SHELXL97
_cell_angle_alpha 90.00
_cell_angle_beta 108.710(10)
_cell_angle_gamma 90.00
_cell_formula_units_Z 2
_cell_length_a 12.047(2)
_cell_length_b 7.808(2)
_cell_length_c 9.7180(10)
_cell_measurement_reflns_used 25
_cell_measurement_temperature 293(2)
_cell_measurement_theta_max 20.0
_cell_measurement_theta_min 12.5
_cell_volume 865.8(3)
_computing_cell_refinement 'CAD-4 Software'
_computing_data_collection 'CAD-4 Software (Enraf-Nonius, 1989)'
_computing_data_reduction 'TEXSAN (Molecular Structure Corporation, 1994)'
_computing_molecular_graphics TEXSAN
_computing_publication_material SHELXL97
_computing_structure_refinement 'SHELXL97 (Sheldrick, 1997)'
_computing_structure_solution 'SAPI91 (Fan, 1991)'
_diffrn_ambient_temperature 293(2)
_diffrn_measurement_device_type 'Enraf-Nonius CAD4'
_diffrn_measurement_method \w/2\q
_diffrn_radiation_monochromator graphite
_diffrn_radiation_source 'fine-focus sealed tube'
_diffrn_radiation_type 'Cu K\a'
_diffrn_radiation_wavelength 1.54178
_diffrn_reflns_av_R_equivalents .014
_diffrn_reflns_av_sigmaI/netI .011
_diffrn_reflns_limit_h_max 14
_diffrn_reflns_limit_h_min 0
_diffrn_reflns_limit_k_max 9
_diffrn_reflns_limit_k_min 0
_diffrn_reflns_limit_l_max 11
_diffrn_reflns_limit_l_min -11
_diffrn_reflns_number 1788
_diffrn_reflns_theta_max 68
_diffrn_reflns_theta_min 5
_diffrn_standards_decay_% <0.1
_diffrn_standards_interval_count 200
_diffrn_standards_number 3
_exptl_absorpt_coefficient_mu 1.82
_exptl_absorpt_correction_T_max .71
_exptl_absorpt_correction_T_min .41
_exptl_absorpt_correction_type empirical
_exptl_absorpt_process_details
;
 via \y-scan (3 reflections) (North et al., 1968)
;
_exptl_crystal_colour colourless
_exptl_crystal_density_diffrn 1.363
_exptl_crystal_density_meas ?
_exptl_crystal_density_method 'not measured'
_exptl_crystal_description prismatic
_exptl_crystal_F_000 376
_exptl_crystal_size_max .6
_exptl_crystal_size_mid .4
_exptl_crystal_size_min .2
_refine_diff_density_max .64
_refine_diff_density_min -.29
_refine_ls_abs_structure_details 'Flack (1983)'
_refine_ls_abs_structure_Flack .04(3)
_refine_ls_extinction_method none
_refine_ls_goodness_of_fit_ref 1.15
_refine_ls_hydrogen_treatment constr
_refine_ls_matrix_type full
_refine_ls_number_parameters 226
_refine_ls_number_reflns 1705
_refine_ls_number_restraints 1
_refine_ls_restrained_S_all 1.15
_refine_ls_R_factor_all .051
_refine_ls_R_factor_gt .049
_refine_ls_shift/su_max <0.01
_refine_ls_shift/su_mean .00
_refine_ls_structure_factor_coef Fsqd
_refine_ls_weighting_details 'calc w = 1/[\s^2^(Fo^2^)+(0.092P)^2^+0.087P] where P=(Fo^2^+2Fc^2^)/3'
_refine_ls_weighting_scheme calc
_refine_ls_wR_factor_ref .125
_reflns_number_gt 1653
_reflns_number_total 1705
_reflns_threshold_expression I>2\s(I)
_cod_data_source_file da1148.cif
_cod_data_source_block IIa
_cod_depositor_comments
;
The following automatic conversions were performed:

'_exptl_crystal_density_meas' value 'not measured' was changed to '?'
- the value is perceived as not measured.

Automatic conversion script
Id: cif_fix_values 3008 2015-01-20 13:52:24Z robertas 
;
_cod_original_sg_symbol_H-M 'P 21'
_cod_database_code 2011696
_cod_database_fobs_code 2011696

loop_
_symmetry_equiv_pos_as_xyz
'x, y, z'
'-x, y+1/2, -z'

loop_
_atom_site_label
_atom_site_fract_x
_atom_site_fract_y
_atom_site_fract_z
_atom_site_U_iso_or_equiv
_atom_site_adp_type
_atom_site_calc_flag
_atom_site_refinement_flags
_atom_site_occupancy
_atom_site_disorder_assembly
_atom_site_disorder_group
_atom_site_type_symbol
S1 .88594(8) .63046(18) .52902(8) .0682(3) Uani d . 1 . . S
O1 .8664(2) .8123(4) .7480(3) .0604(7) Uani d . 1 . . O
O2 1.3804(2) .3284(3) .8778(2) .0550(6) Uani d . 1 . . O
O3 1.3394(2) .7431(3) 1.1878(3) .0586(6) Uani d . 1 . . O
N1 1.3778(2) .5111(3) 1.0629(3) .0400(5) Uani d . 1 . . N
C1 .7687(4) .7831(7) .5018(5) .0769(13) Uani d . 1 . . C
H1A .7506 .8382 .4077 .092 Uiso calc R 1 . . H
H1B .6984 .7285 .5091 .092 Uiso calc R 1 . . H
C2 .8161(4) .9078(7) .6210(5) .0778(13) Uani d . 1 . . C
H2A .8747 .9798 .6010 .093 Uiso calc R 1 . . H
H2B .7539 .9802 .6314 .093 Uiso calc R 1 . . H
C3 .9339(2) .6699(5) .7283(3) .0446(7) Uani d . 1 . . C
C4 .9050(3) .5202(6) .8093(4) .0553(9) Uani d . 1 . . C
H4A .9146 .5551 .9082 .066 Uiso calc R 1 . . H
H4B .8235 .4888 .7636 .066 Uiso calc R 1 . . H
C5 .9810(3) .3659(5) .8124(5) .0643(10) Uani d . 1 . . C
H5A .9639 .3212 .7147 .077 Uiso calc R 1 . . H
H5B .9629 .2773 .8719 .077 Uiso calc R 1 . . H
C6 1.1110(3) .4108(5) .8733(5) .0568(9) Uani d . 1 . . C
H6A 1.1578 .3104 .8709 .068 Uiso calc R 1 . . H
H6B 1.1298 .4473 .9736 .068 Uiso calc R 1 . . H
C7 1.1403(2) .5549(4) .7830(3) .0390(6) Uani d . 1 . . C
H7 1.1170 .5136 .6825 .047 Uiso calc R 1 . . H
C8 1.0646(2) .7073(4) .7834(3) .0378(6) Uani d . 1 . . C
C9 1.1027(3) .8609(4) .8343(4) .0450(7) Uani d . 1 . . C
H9 1.0472 .9448 .8310 .054 Uiso calc R 1 . . H
C10 1.2294(3) .9087(4) .8969(4) .0527(8) Uani d . 1 . . C
H10A 1.2410 .9703 .9871 .063 Uiso calc R 1 . . H
H10B 1.2495 .9853 .8300 .063 Uiso calc R 1 . . H
C11 1.3107(3) .7573(4) .9261(4) .0433(7) Uani d . 1 . . C
H11 1.3845 .7984 .9156 .052 Uiso calc R 1 . . H
C12 1.2742(2) .6018(4) .8264(3) .0401(6) Uani d . 1 . . C
H12 1.2959 .6195 .7385 .048 Uiso calc R 1 . . H
C13 1.3494(2) .4627(4) .9178(3) .0405(6) Uani d . 1 . . C
C14 1.3413(2) .6802(4) 1.0756(3) .0415(7) Uani d . 1 . . C
C15 1.4371(2) .4058(4) 1.1842(3) .0391(6) Uani d . 1 . . C
C16 1.3981(3) .2408(5) 1.1927(4) .0522(8) Uani d . 1 . . C
H16 1.3333 .1986 1.1198 .063 Uiso calc R 1 . . H
C17 1.4555(3) .1393(6) 1.3096(4) .0609(9) Uani d . 1 . . C
H17 1.4304 .0275 1.3147 .073 Uiso calc R 1 . . H
C18 1.5498(3) .2027(5) 1.4189(4) .0562(8) Uani d . 1 . . C
H18 1.5870 .1351 1.4993 .067 Uiso calc R 1 . . H
C19 1.5890(3) .3653(6) 1.4092(4) .0555(8) Uani d . 1 . . C
H19 1.6536 .4070 1.4828 .067 Uiso calc R 1 . . H
C20 1.5342(3) .4677(5) 1.2921(3) .0480(7) Uani d . 1 . . C
H20 1.5620 .5774 1.2854 .058 Uiso calc R 1 . . H

loop_
_atom_site_aniso_label
_atom_site_aniso_U_11
_atom_site_aniso_U_22
_atom_site_aniso_U_33
_atom_site_aniso_U_12
_atom_site_aniso_U_13
_atom_site_aniso_U_23
S1 .0563(5) .1032(8) .0379(4) -.0106(5) .0050(3) -.0046(5)
O1 .0424(11) .0773(17) .0578(13) .0145(12) .0108(10) .0061(13)
O2 .0534(12) .0608(15) .0478(12) .0161(12) .0122(10) -.0144(11)
O3 .0657(14) .0569(15) .0506(13) .0056(12) .0152(11) -.0162(12)
N1 .0374(11) .0413(13) .0400(12) -.0002(11) .0105(9) -.0071(11)
C1 .061(2) .092(3) .060(2) -.009(2) -.0052(17) .028(2)
C2 .062(2) .075(3) .083(3) .007(2) .005(2) .024(3)
C3 .0350(13) .0599(19) .0358(13) .0026(13) .0069(11) .0028(13)
C4 .0355(14) .074(2) .0553(19) -.0083(16) .0126(13) .0092(18)
C5 .0459(17) .052(2) .092(3) -.0125(16) .0184(17) .013(2)
C6 .0419(17) .0465(19) .079(2) -.0030(14) .0152(16) .0129(18)
C7 .0362(13) .0430(16) .0367(13) -.0019(12) .0101(11) -.0060(11)
C8 .0342(13) .0472(15) .0310(12) .0010(12) .0089(10) .0039(12)
C9 .0410(15) .0459(16) .0452(15) .0053(13) .0098(12) .0034(13)
C10 .0453(17) .0394(16) .069(2) -.0032(13) .0117(15) -.0027(15)
C11 .0346(14) .0426(16) .0527(17) -.0048(12) .0140(12) -.0033(14)
C12 .0368(13) .0473(16) .0388(13) -.0025(12) .0159(11) -.0029(13)
C13 .0321(12) .0491(16) .0410(14) -.0003(12) .0129(11) -.0056(13)
C14 .0358(13) .0427(15) .0443(15) -.0061(12) .0104(11) -.0103(13)
C15 .0344(13) .0458(15) .0376(13) -.0024(12) .0123(11) -.0078(12)
C16 .0457(17) .054(2) .0528(18) -.0124(15) .0095(14) -.0027(15)
C17 .0583(19) .056(2) .068(2) -.0037(18) .0194(16) .0097(19)
C18 .0530(17) .066(2) .0499(17) .0122(17) .0163(14) .0059(16)
C19 .0458(16) .066(2) .0484(17) .0001(17) .0063(13) -.0097(17)
C20 .0423(14) .0501(17) .0469(16) -.0036(14) .0075(12) -.0112(14)

loop_
_atom_type_symbol
_atom_type_description
_atom_type_scat_dispersion_real
_atom_type_scat_dispersion_imag
_atom_type_scat_source
C C .0181 .0091 'International Tables Vol C Tables 4.2.6.8 and 6.1.1.4'
H H .0000 .0000 'International Tables Vol C Tables 4.2.6.8 and 6.1.1.4'
N N .0311 .0180 'International Tables Vol C Tables 4.2.6.8 and 6.1.1.4'
O O .0492 .0322 'International Tables Vol C Tables 4.2.6.8 and 6.1.1.4'
S S .3331 .5567 'International Tables Vol C Tables 4.2.6.8 and 6.1.1.4'

loop_
_geom_angle_atom_site_label_1
_geom_angle_atom_site_label_2
_geom_angle_atom_site_label_3
_geom_angle
_geom_angle_publ_flag
C1 S1 C3 90.60(18) y
C2 O1 C3 113.5(3) y
C13 N1 C14 111.2(3) y
C13 N1 C15 125.2(3) y
C14 N1 C15 123.7(2) y
C2 C1 S1 103.4(3) n
C2 C1 H1A 111.1 n
S1 C1 H1A 111.1 n
C2 C1 H1B 111.1 n
S1 C1 H1B 111.1 n
H1A C1 H1B 109.0 n
O1 C2 C1 106.8(4) n
O1 C2 H2A 110.4 n
C1 C2 H2A 110.4 n
O1 C2 H2B 110.4 n
C1 C2 H2B 110.4 n
H2A C2 H2B 108.6 n
O1 C3 C4 107.2(3) n
O1 C3 C8 111.9(3) n
C4 C3 C8 110.5(2) n
O1 C3 S1 105.6(2) n
C4 C3 S1 111.6(2) n
C8 C3 S1 109.88(19) n
C5 C4 C3 112.9(3) n
C5 C4 H4A 109.0 n
C3 C4 H4A 109.0 n
C5 C4 H4B 109.0 n
C3 C4 H4B 109.0 n
H4A C4 H4B 107.8 n
C4 C5 C6 111.4(3) n
C4 C5 H5A 109.3 n
C6 C5 H5A 109.3 n
C4 C5 H5B 109.3 n
C6 C5 H5B 109.3 n
H5A C5 H5B 108.0 n
C5 C6 C7 110.0(3) n
C5 C6 H6A 109.7 n
C7 C6 H6A 109.7 n
C5 C6 H6B 109.7 n
C7 C6 H6B 109.7 n
H6A C6 H6B 108.2 n
C8 C7 C6 109.2(2) n
C8 C7 C12 112.7(2) n
C6 C7 C12 114.9(3) n
C8 C7 H7 106.5 n
C6 C7 H7 106.5 n
C12 C7 H7 106.5 n
C9 C8 C7 125.6(2) n
C9 C8 C3 120.2(3) n
C7 C8 C3 114.1(3) n
C8 C9 C10 124.4(3) n
C8 C9 H9 117.8 n
C10 C9 H9 117.8 n
C9 C10 C11 113.5(3) n
C9 C10 H10A 108.9 n
C11 C10 H10A 108.9 n
C9 C10 H10B 108.9 n
C11 C10 H10B 108.9 n
H10A C10 H10B 107.7 n
C10 C11 C14 116.1(3) n
C10 C11 C12 117.9(3) n
C14 C11 C12 103.1(2) n
C10 C11 H11 106.3 n
C14 C11 H11 106.3 n
C12 C11 H11 106.3 n
C13 C12 C11 101.7(2) n
C13 C12 C7 111.2(2) n
C11 C12 C7 114.7(2) n
C13 C12 H12 109.7 n
C11 C12 H12 109.7 n
C7 C12 H12 109.7 n
O2 C13 N1 123.8(3) n
O2 C13 C12 128.3(3) n
N1 C13 C12 107.9(2) n
O3 C14 N1 124.0(3) n
O3 C14 C11 129.9(3) n
N1 C14 C11 106.0(2) n
C20 C15 C16 120.1(3) n
C20 C15 N1 120.2(3) n
C16 C15 N1 119.8(3) n
C17 C16 C15 119.7(3) n
C17 C16 H16 120.1 n
C15 C16 H16 120.1 n
C18 C17 C16 120.2(4) n
C18 C17 H17 119.9 n
C16 C17 H17 119.9 n
C19 C18 C17 119.9(4) n
C19 C18 H18 120.0 n
C17 C18 H18 120.0 n
C18 C19 C20 120.8(3) n
C18 C19 H19 119.6 n
C20 C19 H19 119.6 n
C19 C20 C15 119.3(3) n
C19 C20 H20 120.4 n
C15 C20 H20 120.4 n

loop_
_geom_bond_atom_site_label_1
_geom_bond_atom_site_label_2
_geom_bond_site_symmetry_2
_geom_bond_distance
_geom_bond_publ_flag
S1 C1 . 1.802(6) y
S1 C3 . 1.860(3) y
O1 C2 . 1.403(5) y
O1 C3 . 1.427(4) y
O2 C13 . 1.218(4) y
O3 C14 . 1.203(4) y
N1 C13 . 1.392(4) y
N1 C14 . 1.409(4) y
N1 C15 . 1.427(4) y
C1 C2 . 1.480(7) n
C1 H1A . .9700 n
C1 H1B . .9700 n
C2 H2A . .9700 n
C2 H2B . .9700 n
C3 C4 . 1.511(5) n
C3 C8 . 1.519(4) n
C4 C5 . 1.508(6) n
C4 H4A . .9700 n
C4 H4B . .9700 n
C5 C6 . 1.527(5) n
C5 H5A . .9700 n
C5 H5B . .9700 n
C6 C7 . 1.536(4) n
C6 H6A . .9700 n
C6 H6B . .9700 n
C7 C8 . 1.500(4) n
C7 C12 . 1.574(4) n
C7 H7 . .9800 n
C8 C9 . 1.322(5) n
C9 C10 . 1.497(4) n
C9 H9 . .9300 n
C10 C11 . 1.503(5) n
C10 H10A . .9700 n
C10 H10B . .9700 n
C11 C14 . 1.506(4) n
C11 C12 . 1.528(4) n
C11 H11 . .9800 n
C12 C13 . 1.508(4) n
C12 H12 . .9800 n
C15 C20 . 1.383(4) n
C15 C16 . 1.383(5) n
C16 C17 . 1.375(5) n
C16 H16 . .9300 n
C17 C18 . 1.375(6) n
C17 H17 . .9300 n
C18 C19 . 1.368(6) n
C18 H18 . .9300 n
C19 C20 . 1.375(5) n
C19 H19 . .9300 n
C20 H20 . .9300 n

loop_
_geom_torsion_atom_site_label_1
_geom_torsion_atom_site_label_2
_geom_torsion_atom_site_label_3
_geom_torsion_atom_site_label_4
_geom_torsion
_geom_torsion_publ_flag
C3 S1 C1 C2 30.4(3) n
C3 O1 C2 C1 43.2(4) n
S1 C1 C2 O1 -46.2(4) n
C2 O1 C3 C4 -137.4(3) n
C2 O1 C3 C8 101.2(3) n
C2 O1 C3 S1 -18.3(3) n
C1 S1 C3 O1 -8.4(3) n
C1 S1 C3 C4 107.7(3) n
C1 S1 C3 C8 -129.3(3) n
O1 C3 C4 C5 -173.2(3) n
C8 C3 C4 C5 -51.0(4) n
S1 C3 C4 C5 71.6(3) n
C3 C4 C5 C6 54.6(5) n
C4 C5 C6 C7 -57.3(4) n
C5 C6 C7 C8 57.4(4) n
C5 C6 C7 C12 -174.8(3) n
C6 C7 C8 C9 119.3(3) n
C12 C7 C8 C9 -9.7(4) n
C6 C7 C8 C3 -56.6(3) n
C12 C7 C8 C3 174.5(2) n
O1 C3 C8 C9 -3.6(4) n
C4 C3 C8 C9 -123.0(3) n
S1 C3 C8 C9 113.4(3) n
O1 C3 C8 C7 172.5(2) n
C4 C3 C8 C7 53.1(3) n
S1 C3 C8 C7 -70.5(3) n
C7 C8 C9 C10 1.7(5) n
C3 C8 C9 C10 177.3(3) n
C8 C9 C10 C11 -12.1(5) n
C9 C10 C11 C14 -91.3(3) n
C9 C10 C11 C12 31.5(4) n
C10 C11 C12 C13 -160.3(3) n
C14 C11 C12 C13 -31.1(3) n
C10 C11 C12 C7 -40.3(4) n
C14 C11 C12 C7 88.9(3) n
C8 C7 C12 C13 142.4(2) n
C6 C7 C12 C13 16.5(3) n
C8 C7 C12 C11 27.8(3) n
C6 C7 C12 C11 -98.1(3) n
C14 N1 C13 O2 173.4(3) n
C15 N1 C13 O2 -5.9(4) n
C14 N1 C13 C12 -7.9(3) n
C15 N1 C13 C12 172.8(2) n
C11 C12 C13 O2 -156.7(3) n
C7 C12 C13 O2 80.8(4) n
C11 C12 C13 N1 24.6(3) n
C7 C12 C13 N1 -97.8(3) n
C13 N1 C14 O3 168.3(3) n
C15 N1 C14 O3 -12.3(4) n
C13 N1 C14 C11 -12.9(3) n
C15 N1 C14 C11 166.4(2) n
C10 C11 C14 O3 -23.2(5) n
C12 C11 C14 O3 -153.6(3) n
C10 C11 C14 N1 158.1(2) n
C12 C11 C14 N1 27.8(3) n
C13 N1 C15 C20 129.1(3) n
C14 N1 C15 C20 -50.1(4) n
C13 N1 C15 C16 -50.1(4) n
C14 N1 C15 C16 130.7(3) n
C20 C15 C16 C17 .7(5) n
N1 C15 C16 C17 179.9(3) n
C15 C16 C17 C18 1.3(6) n
C16 C17 C18 C19 -2.0(6) n
C17 C18 C19 C20 .9(5) n
C18 C19 C20 C15 1.0(5) n
C16 C15 C20 C19 -1.8(5) n
N1 C15 C20 C19 179.0(3) n

loop_
_cod_related_entry_id
_cod_related_entry_database
_cod_related_entry_code
1 ChemSpider 21182232
